data_4122363
loop_
_publ_author_name
'Xiong, Yun'
'Szilv\'asi, Tibor'
'Yao, Shenglai'
'Tan, Gengwen'
'Driess, Matthias'

_publ_section_title
;
 Synthesis and Unexpected Reactivity of Germyliumylidene Hydride [:GeH](+)
 Stabilized by a Bis(N-heterocyclic carbene)borate Ligand.
;
_journal_issue 32
_journal_name_full 'Journal of the American Chemical Society'
_journal_page_first 11300
_journal_page_last 11303
_journal_paper_doi 10.1021/ja506824s
_journal_volume 136
_journal_year 2014
_chemical_formula_sum 'C69 H48 B2 F20 Ge N4'
_chemical_formula_weight 1407.32
_chemical_name_systematic
; 
 ? 
;
_space_group_IT_number 14
_symmetry_cell_setting monoclinic
_symmetry_space_group_name_Hall '-P 2yn'
_symmetry_space_group_name_H-M 'P 1 21/n 1'
_atom_sites_solution_hydrogens geom
_atom_sites_solution_primary direct
_atom_sites_solution_secondary difmap
_audit_creation_method
;
CrysAlisPro, Agilent Technologies,
Version 1.171.37.31 (release 14-01-2014 CrysAlis171 .NET)
(compiled Jan 14 2014,18:38:05)
;
_cell_angle_alpha 90.00
_cell_angle_beta 100.1980(10)
_cell_angle_gamma 90.00
_cell_formula_units_Z 4
_cell_length_a 19.27550(10)
_cell_length_b 15.98970(10)
_cell_length_c 20.43540(10)
_cell_measurement_reflns_used 14411
_cell_measurement_temperature 150(2)
_cell_measurement_theta_max 73.7450
_cell_measurement_theta_min 2.3220
_cell_volume 6198.88(6)
_computing_cell_refinement
;
CrysAlisPro, Agilent Technologies,
Version 1.171.37.31 (release 14-01-2014 CrysAlis171 .NET)
(compiled Jan 14 2014,18:38:05)
;
_computing_data_collection
;
CrysAlisPro, Agilent Technologies,
Version 1.171.37.31 (release 14-01-2014 CrysAlis171 .NET)
(compiled Jan 14 2014,18:38:05)
;
_computing_data_reduction
;
CrysAlisPro, Agilent Technologies,
Version 1.171.37.31 (release 14-01-2014 CrysAlis171 .NET)
(compiled Jan 14 2014,18:38:05)
;
_computing_structure_refinement 'SHELXL-97 (Sheldrick, 1997)'
_computing_structure_solution 'SHELXS-97 (Sheldrick, 1990)'
_diffrn_ambient_temperature 150(2)
_diffrn_measured_fraction_theta_full 0.999
_diffrn_measured_fraction_theta_max 0.999
_diffrn_measurement_device 'four-circle diffractometer'
_diffrn_measurement_device_type 'SuperNova, Single source at offset, Atlas'
_diffrn_radiation_monochromator mirror
_diffrn_radiation_source 'fine-focus sealed tube'
_diffrn_radiation_type CuK\a
_diffrn_radiation_wavelength 1.54184
_diffrn_reflns_av_R_equivalents 0.0278
_diffrn_reflns_av_sigmaI/netI 0.0298
_diffrn_reflns_limit_h_max 23
_diffrn_reflns_limit_h_min -22
_diffrn_reflns_limit_k_max 16
_diffrn_reflns_limit_k_min -19
_diffrn_reflns_limit_l_max 24
_diffrn_reflns_limit_l_min -24
_diffrn_reflns_number 24723
_diffrn_reflns_theta_full 67.50
_diffrn_reflns_theta_max 67.50
_diffrn_reflns_theta_min 3.47
_exptl_absorpt_coefficient_mu 1.623
_exptl_absorpt_correction_T_max 1.00000
_exptl_absorpt_correction_T_min 0.75875
_exptl_absorpt_correction_type multi-scan
_exptl_absorpt_process_details
;
CrysAlisPro, Agilent Technologies,
Version 1.171.37.31 (release 14-01-2014 CrysAlis171 .NET)
(compiled Jan 14 2014,18:38:05)
Empirical absorption correction using spherical harmonics,
 implemented in SCALE3 ABSPACK scaling algorithm.
;
_exptl_crystal_colour yellow
_exptl_crystal_density_diffrn 1.508
_exptl_crystal_density_method 'not measured'
_exptl_crystal_description block
_exptl_crystal_F_000 2848
_exptl_crystal_size_max 0.58
_exptl_crystal_size_mid 0.35
_exptl_crystal_size_min 0.31
_refine_diff_density_max 0.624
_refine_diff_density_min -0.766
_refine_diff_density_rms 0.061
_refine_ls_extinction_method none
_refine_ls_goodness_of_fit_ref 1.031
_refine_ls_hydrogen_treatment mixed
_refine_ls_matrix_type full
_refine_ls_number_parameters 872
_refine_ls_number_reflns 11144
_refine_ls_number_restraints 0
_refine_ls_restrained_S_all 1.031
_refine_ls_R_factor_all 0.0458
_refine_ls_R_factor_gt 0.0412
_refine_ls_shift/su_max 0.002
_refine_ls_shift/su_mean 0.000
_refine_ls_structure_factor_coef Fsqd
_refine_ls_weighting_details 'calc w=1/[\s^2^(Fo^2^)+(0.0660P)^2^+3.1276P] where P=(Fo^2^+2Fc^2^)/3'
_refine_ls_weighting_scheme calc
_refine_ls_wR_factor_gt 0.1091
_refine_ls_wR_factor_ref 0.1134
_reflns_number_gt 9979
_reflns_number_total 11144
_reflns_threshold_expression >2sigma(I)
_cod_data_source_file ja506824s_si_002.cif
_cod_data_source_block 4
_cod_depositor_comments 'Adding full bibliography for 4122361--4122364.cif.'
_cod_original_sg_symbol_H-M P21/n
_cod_database_code 4122363

loop_
_symmetry_equiv_pos_as_xyz
'x, y, z'
'-x+1/2, y+1/2, -z+1/2'
'-x, -y, -z'
'x-1/2, -y-1/2, z-1/2'

loop_
_atom_site_label
_atom_site_type_symbol
_atom_site_fract_x
_atom_site_fract_y
_atom_site_fract_z
_atom_site_U_iso_or_equiv
_atom_site_adp_type
_atom_site_occupancy
_atom_site_symmetry_multiplicity
_atom_site_calc_flag
_atom_site_refinement_flags
Ge1 Ge 0.825236(11) 0.826581(14) 0.580097(10) 0.02062(8) Uani 1 1 d .
F1 F 0.65487(9) 1.22764(9) 0.27226(6) 0.0465(4) Uani 1 1 d .
N1 N 0.72671(9) 0.97397(11) 0.59392(8) 0.0242(4) Uani 1 1 d .
C1 C 0.74603(10) 0.90572(12) 0.56130(9) 0.0216(4) Uani 1 1 d .
B1 B 0.69029(12) 0.82454(14) 0.44991(11) 0.0212(4) Uani 1 1 d .
F2 F 0.54560(10) 1.12953(10) 0.22805(8) 0.0617(5) Uani 1 1 d .
N2 N 0.69677(8) 0.89328(10) 0.50672(8) 0.0209(3) Uani 1 1 d .
C2 C 0.66374(11) 1.00290(13) 0.55870(10) 0.0274(4) Uani 1 1 d .
H2 H 0.6379 1.0496 0.5702 0.033 Uiso 1 1 calc R
C69 C 0.81266(10) 0.73239(12) 0.64602(9) 0.0227(4) Uani 1 1 d .
F3 F 0.47506(8) 1.05175(10) 0.31560(10) 0.0622(5) Uani 1 1 d .
N3 N 0.76758(9) 0.79749(11) 0.44248(8) 0.0225(3) Uani 1 1 d .
C3 C 0.64531(11) 0.95365(13) 0.50538(10) 0.0251(4) Uani 1 1 d .
H3 H 0.6041 0.9593 0.4725 0.030 Uiso 1 1 calc R
B2 B 0.71235(13) 1.27316(16) 0.40745(11) 0.0279(5) Uani 1 1 d .
F4 F 0.51296(7) 1.08377(9) 0.44852(9) 0.0511(4) Uani 1 1 d .
N4 N 0.87921(9) 0.76323(12) 0.45635(8) 0.0269(4) Uani 1 1 d .
C4 C 0.82714(10) 0.79222(12) 0.48764(9) 0.0216(4) Uani 1 1 d .
F5 F 0.61620(7) 1.18924(8) 0.49278(6) 0.0342(3) Uani 1 1 d .
C5 C 0.78210(12) 0.77105(15) 0.38194(10) 0.0302(5) Uani 1 1 d .
H5 H 0.7495 0.7683 0.3413 0.036 Uiso 1 1 calc R
F6 F 0.83145(8) 1.38364(9) 0.41539(7) 0.0408(3) Uani 1 1 d .
C6 C 0.85040(12) 0.75002(15) 0.39079(11) 0.0329(5) Uani 1 1 d .
H6 H 0.8747 0.7295 0.3575 0.040 Uiso 1 1 calc R
F7 F 0.83585(10) 1.53660(10) 0.36484(8) 0.0560(4) Uani 1 1 d .
C7 C 0.76175(12) 1.02046(13) 0.65544(10) 0.0284(4) Uani 1 1 d .
F8 F 0.71943(12) 1.60468(10) 0.28892(8) 0.0659(5) Uani 1 1 d .
C8 C 0.70739(13) 1.02723(14) 0.70160(10) 0.0328(5) Uani 1 1 d .
H8A H 0.6666 1.0595 0.6795 0.049 Uiso 1 1 calc R
H8B H 0.7287 1.0555 0.7428 0.049 Uiso 1 1 calc R
H8C H 0.6921 0.9711 0.7120 0.049 Uiso 1 1 calc R
F9 F 0.59640(11) 1.51543(11) 0.26655(9) 0.0666(5) Uani 1 1 d .
C9 C 0.82731(13) 0.97589(15) 0.69083(11) 0.0341(5) Uani 1 1 d .
H9A H 0.8153 0.9183 0.7008 0.051 Uiso 1 1 calc R
H9B H 0.8459 1.0053 0.7323 0.051 Uiso 1 1 calc R
H9C H 0.8630 0.9753 0.6622 0.051 Uiso 1 1 calc R
F10 F 0.58981(8) 1.36514(9) 0.31671(7) 0.0477(4) Uani 1 1 d .
C10 C 0.78269(14) 1.10668(14) 0.63363(11) 0.0348(5) Uani 1 1 d .
H10A H 0.8176 1.1006 0.6045 0.052 Uiso 1 1 calc R
H10B H 0.8030 1.1395 0.6729 0.052 Uiso 1 1 calc R
H10C H 0.7409 1.1354 0.6095 0.052 Uiso 1 1 calc R
F11 F 0.74852(7) 1.11903(8) 0.47819(6) 0.0323(3) Uani 1 1 d .
C11 C 0.65651(10) 0.86963(13) 0.38056(10) 0.0229(4) Uani 1 1 d .
F12 F 0.85152(8) 1.01226(9) 0.46777(7) 0.0459(3) Uani 1 1 d .
C12 C 0.68836(11) 0.94124(14) 0.35919(10) 0.0289(4) Uani 1 1 d .
H12 H 0.7278 0.9653 0.3874 0.035 Uiso 1 1 calc R
F13 F 0.93849(8) 1.04046(11) 0.37833(9) 0.0553(4) Uani 1 1 d .
C13 C 0.66375(13) 0.97766(15) 0.29807(11) 0.0338(5) Uani 1 1 d .
H13 H 0.6862 1.0262 0.2849 0.041 Uiso 1 1 calc R
F14 F 0.91547(9) 1.17688(10) 0.29704(8) 0.0540(4) Uani 1 1 d .
C14 C 0.60659(13) 0.94370(16) 0.25612(11) 0.0365(5) Uani 1 1 d .
H14 H 0.5900 0.9682 0.2139 0.044 Uiso 1 1 calc R
F15 F 0.81016(9) 1.28054(9) 0.30301(7) 0.0461(4) Uani 1 1 d .
C15 C 0.57390(12) 0.87385(16) 0.27625(11) 0.0366(5) Uani 1 1 d .
H15 H 0.5343 0.8503 0.2479 0.044 Uiso 1 1 calc R
F16 F 0.83839(7) 1.25338(9) 0.52492(7) 0.0384(3) Uani 1 1 d .
C16 C 0.59850(11) 0.83789(14) 0.33762(11) 0.0290(5) Uani 1 1 d .
H16 H 0.5750 0.7901 0.3507 0.035 Uiso 1 1 calc R
F17 F 0.84812(9) 1.32508(10) 0.64195(7) 0.0502(4) Uani 1 1 d .
C17 C 0.64554(10) 0.74494(13) 0.46732(9) 0.0237(4) Uani 1 1 d .
F18 F 0.74257(10) 1.42511(10) 0.67038(7) 0.0555(4) Uani 1 1 d .
C18 C 0.59098(11) 0.75337(14) 0.50367(11) 0.0293(4) Uani 1 1 d .
H18 H 0.5839 0.8060 0.5231 0.035 Uiso 1 1 calc R
F19 F 0.62459(9) 1.44732(9) 0.57756(7) 0.0480(4) Uani 1 1 d .
C19 C 0.54674(12) 0.68714(16) 0.51235(12) 0.0368(5) Uani 1 1 d .
H19 H 0.5098 0.6952 0.5369 0.044 Uiso 1 1 calc R
F20 F 0.61100(7) 1.37192(8) 0.45981(6) 0.0351(3) Uani 1 1 d .
C20 C 0.55635(14) 0.61005(16) 0.48549(13) 0.0425(6) Uani 1 1 d .
H20 H 0.5261 0.5648 0.4913 0.051 Uiso 1 1 calc R
C21 C 0.61039(15) 0.59907(15) 0.45005(13) 0.0428(6) Uani 1 1 d .
H21 H 0.6178 0.5458 0.4319 0.051 Uiso 1 1 calc R
C23 C 0.95791(11) 0.75798(15) 0.48018(11) 0.0313(5) Uani 1 1 d .
C24 C 0.98712(16) 0.6911(3) 0.4400(2) 0.0908(16) Uani 1 1 d .
H24A H 1.0374 0.6831 0.4575 0.136 Uiso 1 1 calc R
H24B H 0.9810 0.7086 0.3934 0.136 Uiso 1 1 calc R
H24C H 0.9619 0.6385 0.4432 0.136 Uiso 1 1 calc R
C25 C 0.98806(17) 0.8426(2) 0.4688(2) 0.0766(12) Uani 1 1 d .
H25A H 0.9676 0.8849 0.4945 0.115 Uiso 1 1 calc R
H25B H 0.9768 0.8566 0.4214 0.115 Uiso 1 1 calc R
H25C H 1.0393 0.8415 0.4830 0.115 Uiso 1 1 calc R
C26 C 0.97567(14) 0.7335(3) 0.55166(15) 0.0679(10) Uani 1 1 d .
H26A H 1.0268 0.7270 0.5644 0.102 Uiso 1 1 calc R
H26B H 0.9525 0.6804 0.5584 0.102 Uiso 1 1 calc R
H26C H 0.9593 0.7769 0.5791 0.102 Uiso 1 1 calc R
C27 C 0.73420(10) 0.72271(13) 0.65141(9) 0.0235(4) Uani 1 1 d .
C28 C 0.69959(11) 0.64621(14) 0.64377(10) 0.0278(4) Uani 1 1 d .
H28 H 0.7223 0.5993 0.6283 0.033 Uiso 1 1 calc R
C29 C 0.63202(12) 0.63730(15) 0.65847(11) 0.0335(5) Uani 1 1 d .
H29 H 0.6090 0.5846 0.6526 0.040 Uiso 1 1 calc R
C30 C 0.59828(12) 0.70431(17) 0.68145(12) 0.0378(5) Uani 1 1 d .
H30 H 0.5525 0.6978 0.6920 0.045 Uiso 1 1 calc R
C31 C 0.63175(12) 0.78110(15) 0.68898(11) 0.0345(5) Uani 1 1 d .
H31 H 0.6089 0.8278 0.7045 0.041 Uiso 1 1 calc R
C32 C 0.69852(11) 0.78975(14) 0.67389(10) 0.0282(4) Uani 1 1 d .
H32 H 0.7208 0.8429 0.6790 0.034 Uiso 1 1 calc R
C33 C 0.85554(10) 0.75693(12) 0.71463(10) 0.0231(4) Uani 1 1 d .
C34 C 0.92318(11) 0.79110(14) 0.72220(10) 0.0277(4) Uani 1 1 d .
H34 H 0.9431 0.8021 0.6837 0.033 Uiso 1 1 calc R
C35 C 0.96197(12) 0.80935(15) 0.78427(11) 0.0313(5) Uani 1 1 d .
H35 H 1.0069 0.8350 0.7878 0.038 Uiso 1 1 calc R
C36 C 0.93546(12) 0.79037(15) 0.84113(10) 0.0330(5) Uani 1 1 d .
H36 H 0.9621 0.8024 0.8838 0.040 Uiso 1 1 calc R
C37 C 0.87010(12) 0.75387(14) 0.83499(11) 0.0314(5) Uani 1 1 d .
H37 H 0.8521 0.7391 0.8738 0.038 Uiso 1 1 calc R
C38 C 0.82991(11) 0.73829(13) 0.77262(10) 0.0271(4) Uani 1 1 d .
H38 H 0.7843 0.7146 0.7695 0.032 Uiso 1 1 calc R
C39 C 0.84131(11) 0.65156(13) 0.62039(10) 0.0246(4) Uani 1 1 d .
C40 C 0.81267(12) 0.62161(14) 0.55682(11) 0.0292(4) Uani 1 1 d .
H40 H 0.7766 0.6526 0.5295 0.035 Uiso 1 1 calc R
C41 C 0.83620(14) 0.54775(15) 0.53338(12) 0.0372(5) Uani 1 1 d .
H41 H 0.8162 0.5284 0.4902 0.045 Uiso 1 1 calc R
C42 C 0.88846(14) 0.50190(15) 0.57228(14) 0.0418(6) Uani 1 1 d .
H42 H 0.9054 0.4519 0.5555 0.050 Uiso 1 1 calc R
C43 C 0.91614(13) 0.52900(15) 0.63578(13) 0.0395(5) Uani 1 1 d .
H43 H 0.9514 0.4968 0.6631 0.047 Uiso 1 1 calc R
C44 C 0.89252(12) 0.60337(14) 0.65986(11) 0.0318(5) Uani 1 1 d .
H44 H 0.9116 0.6213 0.7037 0.038 Uiso 1 1 calc R
C45 C 0.72299(11) 1.30681(13) 0.48556(10) 0.0261(4) Uani 1 1 d .
C46 C 0.67134(12) 1.35862(14) 0.50355(10) 0.0291(5) Uani 1 1 d .
C47 C 0.67698(13) 1.39868(14) 0.56381(11) 0.0347(5) Uani 1 1 d .
C48 C 0.73667(14) 1.38733(15) 0.61086(11) 0.0376(5) Uani 1 1 d .
C49 C 0.78925(13) 1.33687(15) 0.59671(11) 0.0358(5) Uani 1 1 d .
C50 C 0.78192(12) 1.29889(14) 0.53474(10) 0.0294(5) Uani 1 1 d .
C51 C 0.71164(13) 1.36348(14) 0.36716(11) 0.0332(5) Uani 1 1 d .
C52 C 0.77151(14) 1.41315(15) 0.37753(11) 0.0355(5) Uani 1 1 d .
C53 C 0.77540(16) 1.49281(16) 0.35196(12) 0.0438(6) Uani 1 1 d .
C54 C 0.71616(18) 1.52729(16) 0.31407(12) 0.0488(7) Uani 1 1 d .
C55 C 0.65499(17) 1.48199(17) 0.30271(13) 0.0479(7) Uani 1 1 d .
C56 C 0.65301(15) 1.40192(16) 0.32882(11) 0.0394(6) Uani 1 1 d .
C57 C 0.64084(12) 1.21677(13) 0.38461(10) 0.0284(4) Uani 1 1 d .
C58 C 0.61915(14) 1.19598(15) 0.31808(11) 0.0361(5) Uani 1 1 d .
C59 C 0.56363(14) 1.14413(15) 0.29405(13) 0.0432(6) Uani 1 1 d .
C60 C 0.52751(12) 1.10525(15) 0.33769(15) 0.0425(6) Uani 1 1 d .
C61 C 0.54670(12) 1.12196(15) 0.40438(14) 0.0380(5) Uani 1 1 d .
C62 C 0.60165(12) 1.17695(13) 0.42627(11) 0.0296(5) Uani 1 1 d .
C63 C 0.77560(11) 1.20886(14) 0.39411(10) 0.0282(4) Uani 1 1 d .
C64 C 0.78867(11) 1.13604(14) 0.43171(10) 0.0277(4) Uani 1 1 d .
C65 C 0.84134(12) 1.07940(15) 0.42749(11) 0.0334(5) Uani 1 1 d .
C66 C 0.88498(12) 1.09321(16) 0.38160(13) 0.0383(5) Uani 1 1 d .
C67 C 0.87305(13) 1.16198(16) 0.34160(12) 0.0382(6) Uani 1 1 d .
C68 C 0.81894(13) 1.21689(14) 0.34699(11) 0.0340(5) Uani 1 1 d .
C22 C 0.65400(13) 0.66558(14) 0.44082(11) 0.0335(5) Uani 1 1 d .
H22 H 0.6905 0.6570 0.4158 0.040 Uiso 1 1 calc R
H1 H 0.8812 0.8702 0.5986 0.026(6) Uiso 1 1 d R

loop_
_atom_site_aniso_label
_atom_site_aniso_U_11
_atom_site_aniso_U_22
_atom_site_aniso_U_33
_atom_site_aniso_U_23
_atom_site_aniso_U_13
_atom_site_aniso_U_12
Ge1 0.02075(13) 0.02190(13) 0.01773(13) -0.00146(8) -0.00064(9) 0.00080(8)
F1 0.0721(10) 0.0427(8) 0.0230(6) -0.0007(6) 0.0040(6) -0.0040(7)
N1 0.0314(9) 0.0212(8) 0.0193(8) -0.0012(7) 0.0022(7) 0.0030(7)
C1 0.0257(10) 0.0201(9) 0.0187(9) -0.0006(7) 0.0034(7) -0.0005(8)
B1 0.0193(10) 0.0230(11) 0.0199(10) -0.0039(8) -0.0001(8) -0.0002(8)
F2 0.0795(12) 0.0467(9) 0.0447(9) -0.0122(7) -0.0283(8) 0.0057(8)
N2 0.0206(8) 0.0223(8) 0.0193(8) 0.0006(6) 0.0019(6) 0.0013(6)
C2 0.0313(11) 0.0259(10) 0.0255(10) 0.0010(8) 0.0061(8) 0.0070(9)
C69 0.0237(10) 0.0226(10) 0.0200(9) 0.0000(8) -0.0011(7) 0.0030(8)
F3 0.0321(8) 0.0395(8) 0.1055(14) -0.0198(9) -0.0133(8) -0.0028(7)
N3 0.0224(8) 0.0250(9) 0.0191(8) -0.0039(7) 0.0012(6) -0.0002(7)
C3 0.0236(10) 0.0266(10) 0.0247(10) 0.0000(8) 0.0031(8) 0.0044(8)
B2 0.0361(13) 0.0280(12) 0.0203(11) -0.0004(9) 0.0072(9) -0.0046(10)
F4 0.0323(7) 0.0375(8) 0.0887(12) 0.0000(8) 0.0252(8) -0.0045(6)
N4 0.0205(8) 0.0337(10) 0.0265(9) -0.0048(7) 0.0042(7) 0.0026(7)
C4 0.0202(9) 0.0231(10) 0.0207(9) -0.0015(8) 0.0018(7) 0.0005(8)
F5 0.0364(7) 0.0344(7) 0.0343(7) 0.0024(5) 0.0128(6) -0.0031(6)
C5 0.0309(11) 0.0406(12) 0.0183(9) -0.0072(9) 0.0024(8) 0.0033(9)
F6 0.0474(8) 0.0370(7) 0.0415(7) -0.0077(6) 0.0170(6) -0.0154(6)
C6 0.0303(11) 0.0447(13) 0.0243(10) -0.0082(9) 0.0064(9) 0.0044(10)
F7 0.0872(12) 0.0389(8) 0.0492(9) -0.0104(7) 0.0319(8) -0.0272(8)
C7 0.0409(12) 0.0241(10) 0.0187(9) -0.0040(8) 0.0008(8) 0.0009(9)
F8 0.1246(17) 0.0288(8) 0.0474(9) 0.0070(7) 0.0235(10) -0.0074(9)
C8 0.0493(14) 0.0270(11) 0.0223(10) -0.0020(8) 0.0073(9) 0.0018(10)
F9 0.0937(14) 0.0449(9) 0.0548(10) 0.0176(8) -0.0045(9) 0.0149(9)
C9 0.0419(13) 0.0303(12) 0.0264(10) -0.0077(9) -0.0040(9) 0.0022(10)
F10 0.0513(9) 0.0402(8) 0.0468(8) 0.0078(7) -0.0047(7) 0.0021(7)
C10 0.0492(14) 0.0264(11) 0.0285(11) -0.0028(9) 0.0066(10) -0.0046(10)
F11 0.0325(6) 0.0375(7) 0.0283(6) 0.0073(5) 0.0093(5) -0.0017(5)
C11 0.0221(9) 0.0249(10) 0.0217(9) -0.0019(8) 0.0041(7) 0.0015(8)
F12 0.0422(8) 0.0438(8) 0.0494(8) 0.0061(7) 0.0012(6) 0.0100(7)
C12 0.0300(11) 0.0296(11) 0.0263(10) -0.0001(9) 0.0029(8) -0.0024(9)
F13 0.0376(8) 0.0645(10) 0.0657(10) -0.0157(8) 0.0140(7) 0.0095(7)
C13 0.0399(12) 0.0303(12) 0.0331(11) 0.0056(9) 0.0121(10) 0.0042(10)
F14 0.0556(10) 0.0558(10) 0.0620(10) -0.0191(8) 0.0417(8) -0.0174(8)
C14 0.0389(12) 0.0438(14) 0.0257(11) 0.0094(10) 0.0026(9) 0.0115(11)
F15 0.0734(10) 0.0336(7) 0.0399(8) -0.0005(6) 0.0333(7) -0.0096(7)
C15 0.0293(11) 0.0461(14) 0.0300(11) 0.0014(10) -0.0064(9) 0.0030(10)
F16 0.0278(6) 0.0490(8) 0.0372(7) -0.0082(6) 0.0023(5) -0.0016(6)
C16 0.0252(10) 0.0329(11) 0.0267(10) 0.0015(9) -0.0010(8) -0.0021(9)
F17 0.0552(9) 0.0559(10) 0.0328(7) -0.0059(6) -0.0105(7) -0.0105(7)
C17 0.0225(9) 0.0267(10) 0.0195(9) 0.0026(8) -0.0031(7) -0.0008(8)
F18 0.0891(12) 0.0500(9) 0.0279(7) -0.0184(7) 0.0117(7) -0.0076(9)
C18 0.0253(10) 0.0324(11) 0.0287(10) 0.0046(9) 0.0009(8) -0.0015(9)
F19 0.0660(10) 0.0365(8) 0.0467(8) -0.0055(6) 0.0241(7) 0.0090(7)
C19 0.0265(11) 0.0455(14) 0.0364(12) 0.0138(11) -0.0003(9) -0.0072(10)
F20 0.0353(7) 0.0339(7) 0.0360(7) 0.0012(5) 0.0062(5) 0.0029(6)
C20 0.0399(13) 0.0393(14) 0.0429(13) 0.0147(11) -0.0070(11) -0.0173(11)
C21 0.0546(16) 0.0268(12) 0.0421(13) -0.0005(10) -0.0051(12) -0.0077(11)
C23 0.0185(10) 0.0407(13) 0.0340(11) -0.0083(10) 0.0030(8) 0.0024(9)
C24 0.0327(15) 0.121(3) 0.109(3) -0.076(3) -0.0152(17) 0.0326(19)
C25 0.0371(16) 0.071(2) 0.111(3) 0.034(2) -0.0159(17) -0.0196(16)
C26 0.0226(12) 0.131(3) 0.0474(16) 0.0217(18) 0.0003(11) 0.0164(16)
C27 0.0233(10) 0.0260(10) 0.0195(9) 0.0037(8) -0.0010(7) 0.0037(8)
C28 0.0292(11) 0.0281(11) 0.0235(10) 0.0019(8) -0.0025(8) 0.0020(9)
C29 0.0298(11) 0.0359(12) 0.0325(11) 0.0045(10) -0.0006(9) -0.0048(9)
C30 0.0262(11) 0.0491(15) 0.0383(13) 0.0053(11) 0.0060(9) -0.0002(10)
C31 0.0295(11) 0.0385(13) 0.0357(12) 0.0034(10) 0.0067(9) 0.0094(10)
C32 0.0300(11) 0.0247(10) 0.0292(11) 0.0027(8) 0.0028(8) 0.0044(9)
C33 0.0252(10) 0.0196(9) 0.0218(9) -0.0006(7) -0.0029(8) 0.0057(8)
C34 0.0235(10) 0.0345(12) 0.0236(10) 0.0011(9) 0.0003(8) 0.0044(9)
C35 0.0250(10) 0.0372(12) 0.0289(11) -0.0036(9) -0.0025(8) 0.0014(9)
C36 0.0349(12) 0.0389(13) 0.0218(10) -0.0057(9) -0.0044(9) 0.0032(10)
C37 0.0371(12) 0.0341(12) 0.0222(10) -0.0006(9) 0.0026(9) 0.0035(10)
C38 0.0290(11) 0.0249(10) 0.0261(10) -0.0005(8) 0.0018(8) -0.0005(8)
C39 0.0237(10) 0.0225(10) 0.0268(10) -0.0012(8) 0.0022(8) 0.0010(8)
C40 0.0341(11) 0.0259(11) 0.0265(10) -0.0010(8) 0.0022(9) 0.0008(9)
C41 0.0497(14) 0.0291(12) 0.0331(12) -0.0076(9) 0.0079(10) -0.0027(10)
C42 0.0458(14) 0.0268(12) 0.0546(15) -0.0076(11) 0.0142(12) 0.0060(11)
C43 0.0339(12) 0.0290(12) 0.0531(15) 0.0010(11) 0.0009(11) 0.0105(10)
C44 0.0311(11) 0.0272(11) 0.0344(11) -0.0008(9) -0.0015(9) 0.0051(9)
C45 0.0305(11) 0.0254(10) 0.0231(10) 0.0004(8) 0.0067(8) -0.0070(9)
C46 0.0367(12) 0.0259(11) 0.0258(10) 0.0021(8) 0.0088(9) -0.0043(9)
C47 0.0499(14) 0.0250(11) 0.0329(12) -0.0028(9) 0.0172(10) -0.0023(10)
C48 0.0581(15) 0.0328(12) 0.0229(10) -0.0072(9) 0.0101(10) -0.0112(11)
C49 0.0458(14) 0.0348(12) 0.0246(11) -0.0007(9) 0.0001(10) -0.0125(10)
C50 0.0316(11) 0.0310(11) 0.0262(10) -0.0033(9) 0.0063(9) -0.0070(9)
C51 0.0484(14) 0.0293(12) 0.0242(10) -0.0023(9) 0.0126(9) -0.0040(10)
C52 0.0514(14) 0.0330(12) 0.0246(10) -0.0028(9) 0.0134(10) -0.0030(11)
C53 0.0712(18) 0.0325(13) 0.0329(12) -0.0108(10) 0.0236(12) -0.0171(13)
C54 0.091(2) 0.0295(13) 0.0294(12) 0.0037(10) 0.0207(13) -0.0022(14)
C55 0.0743(19) 0.0355(14) 0.0336(13) 0.0031(11) 0.0086(12) 0.0052(13)
C56 0.0567(16) 0.0341(13) 0.0281(11) 0.0045(10) 0.0097(10) 0.0040(11)
C57 0.0317(11) 0.0233(10) 0.0283(10) 0.0008(8) 0.0005(9) 0.0027(9)
C58 0.0455(14) 0.0287(11) 0.0310(12) 0.0007(9) -0.0016(10) 0.0039(10)
C59 0.0450(14) 0.0293(12) 0.0454(14) -0.0084(11) -0.0187(11) 0.0083(11)
C60 0.0263(11) 0.0267(12) 0.0673(17) -0.0083(12) -0.0118(11) 0.0038(9)
C61 0.0244(11) 0.0255(11) 0.0634(16) 0.0008(11) 0.0062(10) 0.0040(9)
C62 0.0262(11) 0.0261(11) 0.0350(12) 0.0002(9) 0.0020(9) 0.0024(8)
C63 0.0316(11) 0.0291(11) 0.0253(10) -0.0062(8) 0.0086(8) -0.0094(9)
C64 0.0248(10) 0.0333(12) 0.0249(10) -0.0030(9) 0.0042(8) -0.0079(9)
C65 0.0287(11) 0.0345(12) 0.0354(12) -0.0044(10) 0.0012(9) -0.0031(9)
C66 0.0273(11) 0.0420(14) 0.0458(13) -0.0160(11) 0.0069(10) -0.0010(10)
C67 0.0365(13) 0.0427(14) 0.0402(13) -0.0148(11) 0.0195(10) -0.0157(11)
C68 0.0442(13) 0.0305(12) 0.0308(11) -0.0065(9) 0.0158(10) -0.0122(10)
C22 0.0399(13) 0.0268(11) 0.0328(12) -0.0019(9) 0.0039(10) -0.0028(9)

loop_
_atom_type_symbol
_atom_type_description
_atom_type_scat_dispersion_real
_atom_type_scat_dispersion_imag
_atom_type_scat_source
C C 0.0181 0.0091 'International Tables Vol C Tables 4.2.6.8 and 6.1.1.4'
H H 0.0000 0.0000 'International Tables Vol C Tables 4.2.6.8 and 6.1.1.4'
B B 0.0090 0.0039 'International Tables Vol C Tables 4.2.6.8 and 6.1.1.4'
N N 0.0311 0.0180 'International Tables Vol C Tables 4.2.6.8 and 6.1.1.4'
F F 0.0727 0.0534 'International Tables Vol C Tables 4.2.6.8 and 6.1.1.4'
Ge Ge -1.0885 0.8855 'International Tables Vol C Tables 4.2.6.8 and 6.1.1.4'

loop_
_geom_angle_atom_site_label_1
_geom_angle_atom_site_label_2
_geom_angle_atom_site_label_3
_geom_angle
C1 Ge1 C4 97.89(8)
C1 Ge1 C69 114.84(8)
C4 Ge1 C69 116.49(8)
C1 N1 C2 107.75(16)
C1 N1 C7 132.74(17)
C2 N1 C7 119.46(17)
N2 C1 N1 108.04(17)
N2 C1 Ge1 118.43(14)
N1 C1 Ge1 133.50(14)
N3 B1 N2 107.79(15)
N3 B1 C17 110.77(16)
N2 B1 C17 111.17(16)
N3 B1 C11 106.07(16)
N2 B1 C11 107.40(16)
C17 B1 C11 113.35(16)
C1 N2 C3 108.19(16)
C1 N2 B1 131.39(16)
C3 N2 B1 120.41(16)
C3 C2 N1 108.05(18)
C39 C69 C27 110.89(16)
C39 C69 C33 110.88(16)
C27 C69 C33 109.50(16)
C39 C69 Ge1 107.52(13)
C27 C69 Ge1 110.47(12)
C33 C69 Ge1 107.52(13)
C4 N3 C5 108.19(17)
C4 N3 B1 130.97(16)
C5 N3 B1 120.81(16)
C2 C3 N2 107.97(18)
C57 B2 C63 102.58(17)
C57 B2 C51 113.78(19)
C63 B2 C51 113.60(18)
C57 B2 C45 113.87(17)
C63 B2 C45 112.97(18)
C51 B2 C45 100.56(17)
C4 N4 C6 107.80(17)
C4 N4 C23 130.40(17)
C6 N4 C23 121.04(17)
N3 C4 N4 108.06(16)
N3 C4 Ge1 118.82(14)
N4 C4 Ge1 133.11(15)
C6 C5 N3 107.81(18)
C5 C6 N4 108.14(18)
N1 C7 C9 112.13(17)
N1 C7 C10 107.68(16)
C9 C7 C10 108.8(2)
N1 C7 C8 107.04(18)
C9 C7 C8 110.01(18)
C10 C7 C8 111.17(18)
C16 C11 C12 116.65(19)
C16 C11 B1 122.94(18)
C12 C11 B1 120.29(18)
C13 C12 C11 121.7(2)
C14 C13 C12 120.2(2)
C15 C14 C13 119.3(2)
C14 C15 C16 120.3(2)
C15 C16 C11 121.9(2)
C18 C17 C22 116.3(2)
C18 C17 B1 121.57(19)
C22 C17 B1 121.77(19)
C19 C18 C17 122.0(2)
C20 C19 C18 120.2(2)
C19 C20 C21 119.4(2)
C20 C21 C22 120.3(2)
C26 C23 C25 111.1(3)
C26 C23 N4 111.92(19)
C25 C23 N4 107.0(2)
C26 C23 C24 107.6(3)
C25 C23 C24 111.0(3)
N4 C23 C24 108.22(19)
C28 C27 C32 117.32(19)
C28 C27 C69 122.51(18)
C32 C27 C69 119.54(18)
C27 C28 C29 120.9(2)
C30 C29 C28 120.6(2)
C29 C30 C31 119.3(2)
C32 C31 C30 119.9(2)
C31 C32 C27 122.0(2)
C38 C33 C34 116.98(18)
C38 C33 C69 120.22(18)
C34 C33 C69 122.55(18)
C35 C34 C33 121.7(2)
C36 C35 C34 120.2(2)
C37 C36 C35 119.1(2)
C36 C37 C38 120.8(2)
C37 C38 C33 121.1(2)
C44 C39 C40 118.0(2)
C44 C39 C69 122.01(18)
C40 C39 C69 119.84(18)
C41 C40 C39 120.9(2)
C42 C41 C40 120.4(2)
C41 C42 C43 119.7(2)
C42 C43 C44 120.2(2)
C39 C44 C43 120.7(2)
C50 C45 C46 113.33(19)
C50 C45 B2 127.9(2)
C46 C45 B2 118.25(19)
F20 C46 C47 116.2(2)
F20 C46 C45 119.35(19)
C47 C46 C45 124.5(2)
F19 C47 C48 119.8(2)
F19 C47 C46 120.9(2)
C48 C47 C46 119.2(2)
F18 C48 C49 120.7(2)
F18 C48 C47 120.0(2)
C49 C48 C47 119.4(2)
F17 C49 C48 120.3(2)
F17 C49 C50 120.2(2)
C48 C49 C50 119.5(2)
F16 C50 C45 121.35(19)
F16 C50 C49 114.6(2)
C45 C50 C49 124.1(2)
C52 C51 C56 113.7(2)
C52 C51 B2 119.3(2)
C56 C51 B2 126.5(2)
F6 C52 C53 116.0(2)
F6 C52 C51 119.3(2)
C53 C52 C51 124.7(2)
F7 C53 C54 120.4(2)
F7 C53 C52 120.6(3)
C54 C53 C52 119.1(3)
F8 C54 C55 121.3(3)
F8 C54 C53 119.5(3)
C55 C54 C53 119.2(2)
F9 C55 C54 119.8(2)
F9 C55 C56 119.9(3)
C54 C55 C56 120.3(3)
F10 C56 C55 114.9(2)
F10 C56 C51 122.0(2)
C55 C56 C51 123.1(3)
C62 C57 C58 112.8(2)
C62 C57 B2 126.67(19)
C58 C57 B2 120.0(2)
F1 C58 C59 115.9(2)
F1 C58 C57 119.0(2)
C59 C58 C57 125.0(2)
F2 C59 C60 119.9(2)
F2 C59 C58 120.5(3)
C60 C59 C58 119.6(2)
F3 C60 C59 120.6(3)
F3 C60 C61 120.9(3)
C59 C60 C61 118.5(2)
F4 C61 C60 119.9(2)
F4 C61 C62 120.2(2)
C60 C61 C62 119.9(2)
F5 C62 C57 120.73(19)
F5 C62 C61 115.2(2)
C57 C62 C61 124.0(2)
C68 C63 C64 112.8(2)
C68 C63 B2 127.5(2)
C64 C63 B2 119.68(18)
F11 C64 C65 115.58(19)
F11 C64 C63 118.98(19)
C65 C64 C63 125.4(2)
F12 C65 C64 121.1(2)
F12 C65 C66 120.1(2)
C64 C65 C66 118.8(2)
F13 C66 C67 121.7(2)
F13 C66 C65 119.8(2)
C67 C66 C65 118.4(2)
F14 C67 C66 119.3(2)
F14 C67 C68 119.9(2)
C66 C67 C68 120.9(2)
F15 C68 C67 115.7(2)
F15 C68 C63 120.8(2)
C67 C68 C63 123.5(2)
C21 C22 C17 121.8(2)

loop_
_geom_bond_atom_site_label_1
_geom_bond_atom_site_label_2
_geom_bond_distance
Ge1 C1 1.968(2)
Ge1 C4 1.9743(19)
Ge1 C69 2.063(2)
F1 C58 1.355(3)
N1 C1 1.365(3)
N1 C2 1.377(3)
N1 C7 1.513(3)
C1 N2 1.345(2)
B1 N3 1.584(3)
B1 N2 1.587(3)
B1 C17 1.612(3)
B1 C11 1.620(3)
F2 C59 1.352(3)
N2 C3 1.381(3)
C2 C3 1.340(3)
C69 C39 1.534(3)
C69 C27 1.543(3)
C69 C33 1.547(3)
F3 C60 1.340(3)
N3 C4 1.342(3)
N3 C5 1.382(3)
B2 C57 1.644(3)
B2 C63 1.654(3)
B2 C51 1.661(3)
B2 C45 1.662(3)
F4 C61 1.348(3)
N4 C4 1.363(3)
N4 C6 1.373(3)
N4 C23 1.511(3)
F5 C62 1.353(3)
C5 C6 1.340(3)
F6 C52 1.356(3)
F7 C53 1.345(3)
C7 C9 1.518(3)
C7 C10 1.525(3)
C7 C8 1.533(3)
F8 C54 1.346(3)
F9 C55 1.346(3)
F10 C56 1.336(3)
F11 C64 1.355(2)
C11 C16 1.389(3)
C11 C12 1.405(3)
F12 C65 1.346(3)
C12 C13 1.384(3)
F13 C66 1.343(3)
C13 C14 1.382(3)
F14 C67 1.348(3)
C14 C15 1.381(4)
F15 C68 1.348(3)
C15 C16 1.385(3)
F16 C50 1.354(3)
F17 C49 1.344(3)
C17 C18 1.397(3)
C17 C22 1.401(3)
F18 C48 1.345(3)
C18 C19 1.390(3)
F19 C47 1.343(3)
C19 C20 1.375(4)
F20 C46 1.352(3)
C20 C21 1.381(4)
C21 C22 1.389(3)
C23 C26 1.492(4)
C23 C25 1.508(4)
C23 C24 1.515(4)
C27 C28 1.389(3)
C27 C32 1.395(3)
C28 C29 1.395(3)
C29 C30 1.378(4)
C30 C31 1.383(4)
C31 C32 1.382(3)
C33 C38 1.394(3)
C33 C34 1.397(3)
C34 C35 1.385(3)
C35 C36 1.383(3)
C36 C37 1.374(3)
C37 C38 1.392(3)
C39 C44 1.392(3)
C39 C40 1.403(3)
C40 C41 1.381(3)
C41 C42 1.379(4)
C42 C43 1.383(4)
C43 C44 1.394(3)
C45 C50 1.383(3)
C45 C46 1.394(3)
C46 C47 1.375(3)
C47 C48 1.375(4)
C48 C49 1.366(4)
C49 C50 1.389(3)
C51 C52 1.386(3)
C51 C56 1.398(4)
C52 C53 1.384(3)
C53 C54 1.376(4)
C54 C55 1.368(4)
C55 C56 1.390(4)
C57 C62 1.389(3)
C57 C58 1.390(3)
C58 C59 1.374(4)
C59 C60 1.373(4)
C60 C61 1.374(4)
C61 C62 1.388(3)
C63 C68 1.388(3)
C63 C64 1.393(3)
C64 C65 1.375(3)
C65 C66 1.384(3)
C66 C67 1.365(4)
C67 C68 1.383(4)
